data_7019009
loop_
_publ_author_name
'Less, Robert J.'
'Guan, Bihan'
'Muresan, Nicoleta M.'
'McPartlin, Mary'
'Reisner, Erwin'
'Wilson, Thomas C.'
'Wright, Dominic S.'

_publ_section_title
;
 Group 11 complexes containing the [C5(CN)5]&#x2212; ligand;
 &#x2018;coordination-analogues&#x2019; of molecular organometallic
 systems
;
_journal_issue 19
_journal_name_full 'Dalton Transactions'
_journal_page_first 5919
_journal_paper_doi 10.1039/c2dt30274h
_journal_volume 41
_journal_year 2012
_chemical_formula_sum 'C100.5 H78 Cu2 N10 P6'
_chemical_formula_weight 1738.63
_chemical_name_systematic
;
?
;
_space_group_IT_number 2
_symmetry_cell_setting triclinic
_symmetry_space_group_name_Hall '-P 1'
_symmetry_space_group_name_H-M 'P -1'
_atom_sites_solution_hydrogens geom
_atom_sites_solution_primary direct
_atom_sites_solution_secondary difmap
_audit_creation_method SHELXL-97
_cell_angle_alpha 114.1120(10)
_cell_angle_beta 101.5560(10)
_cell_angle_gamma 106.3640(10)
_cell_formula_units_Z 1
_cell_length_a 12.7176(2)
_cell_length_b 14.3620(2)
_cell_length_c 15.2562(2)
_cell_measurement_reflns_used 15509
_cell_measurement_temperature 180(2)
_cell_measurement_theta_max 30.03
_cell_measurement_theta_min 1.00
_cell_volume 2276.61(7)
_computing_cell_refinement 'HKL Scalepack (Otwinowski & Minor 1997)'
_computing_data_collection 'Collect (Nonius B.V. 1998)'
_computing_data_reduction
;
HKL Denzo and Scalepack (Otwinowski & Minor 1997)
;
_computing_publication_material 'SHELXL-97 (Sheldrick 1997)'
_computing_structure_refinement 'SHELXL-97 (Sheldrick 1997)'
_computing_structure_solution 'SIR-92 (Altomare et al. 1994)'
_diffrn_ambient_temperature 180(2)
_diffrn_measured_fraction_theta_full 0.983
_diffrn_measured_fraction_theta_max 0.983
_diffrn_measurement_device_type 'Nonius Kappa CCD'
_diffrn_measurement_method 'Thin slice \w and \f scans'
_diffrn_radiation_monochromator graphite
_diffrn_radiation_source 'fine-focus sealed tube'
_diffrn_radiation_type MoK\a
_diffrn_radiation_wavelength 0.71073
_diffrn_reflns_av_R_equivalents 0.0387
_diffrn_reflns_av_sigmaI/netI 0.0651
_diffrn_reflns_limit_h_max 17
_diffrn_reflns_limit_h_min -17
_diffrn_reflns_limit_k_max 19
_diffrn_reflns_limit_k_min -20
_diffrn_reflns_limit_l_max 21
_diffrn_reflns_limit_l_min -19
_diffrn_reflns_number 30211
_diffrn_reflns_theta_full 30.04
_diffrn_reflns_theta_max 30.04
_diffrn_reflns_theta_min 3.58
_diffrn_standards_number 0
_exptl_absorpt_coefficient_mu 0.625
_exptl_absorpt_correction_T_max 0.894
_exptl_absorpt_correction_T_min 0.759
_exptl_absorpt_correction_type multi-scan
_exptl_absorpt_process_details
;
multi-scan from symmetry-related measurements
Sortav (Blessing 1995)
;
_exptl_crystal_density_diffrn 1.268
_exptl_crystal_density_method 'not measured'
_exptl_crystal_description block
_exptl_crystal_F_000 899
_exptl_crystal_size_max 0.21
_exptl_crystal_size_mid 0.21
_exptl_crystal_size_min 0.16
_refine_diff_density_max 0.818
_refine_diff_density_min -0.569
_refine_diff_density_rms 0.072
_refine_ls_extinction_method none
_refine_ls_goodness_of_fit_ref 1.000
_refine_ls_hydrogen_treatment constr
_refine_ls_matrix_type full
_refine_ls_number_parameters 539
_refine_ls_number_reflns 13093
_refine_ls_number_restraints 8
_refine_ls_restrained_S_all 1.002
_refine_ls_R_factor_all 0.0734
_refine_ls_R_factor_gt 0.0455
_refine_ls_shift/su_max 0.001
_refine_ls_shift/su_mean 0.000
_refine_ls_structure_factor_coef Fsqd
_refine_ls_weighting_details 'calc w=1/[\s^2^(Fo^2^)+(0.0841P)^2^+0.0000P] where P=(Fo^2^+2Fc^2^)/3'
_refine_ls_weighting_scheme calc
_refine_ls_wR_factor_gt 0.1353
_refine_ls_wR_factor_ref 0.1441
_reflns_number_gt 8561
_reflns_number_total 13093
_reflns_threshold_expression >2sigma(I)
_cod_data_source_file c2dt30274h.txt
_cod_data_source_block dw1171
_cod_original_cell_volume 2276.61(6)
_cod_original_sg_symbol_H-M P-1
_cod_original_formula_sum 'C100.50 H78 Cu2 N10 P6'
_cod_database_code 7019009

loop_
_symmetry_equiv_pos_as_xyz
'x, y, z'
'-x, -y, -z'

loop_
_atom_site_label
_atom_site_type_symbol
_atom_site_fract_x
_atom_site_fract_y
_atom_site_fract_z
_atom_site_U_iso_or_equiv
_atom_site_adp_type
_atom_site_occupancy
_atom_site_symmetry_multiplicity
_atom_site_calc_flag
_atom_site_refinement_flags
_atom_site_disorder_assembly
_atom_site_disorder_group
Cu1 Cu 0.96265(2) 0.24779(2) 0.296461(19) 0.02960(9) Uani 1 1 d . . .
N1 N 0.94632(17) 0.34102(15) 0.23144(14) 0.0360(4) Uani 1 1 d . . .
N2 N 0.5903(2) 0.2525(2) 0.0704(2) 0.0606(6) Uani 1 1 d . . .
N3 N 0.5723(2) 0.46112(19) -0.0786(2) 0.0570(6) Uani 1 1 d . . .
N4 N 0.9387(2) 0.7097(2) 0.0266(2) 0.0621(7) Uani 1 1 d . . .
N5 N 1.1767(2) 0.6219(2) 0.2056(2) 0.0621(6) Uani 1 1 d . . .
C1 C 0.8824(2) 0.43320(18) 0.13085(17) 0.0355(5) Uani 1 1 d . . .
C01 C 0.9209(2) 0.38249(18) 0.18587(17) 0.0349(5) Uani 1 1 d . . .
C02 C 0.6658(2) 0.3181(2) 0.07067(19) 0.0422(5) Uani 1 1 d . . .
C2 C 0.7636(2) 0.40330(18) 0.07687(17) 0.0356(5) Uani 1 1 d . . .
C03 C 0.6569(2) 0.4673(2) -0.0273(2) 0.0432(6) Uani 1 1 d . . .
C3 C 0.7601(2) 0.47355(19) 0.03499(18) 0.0366(5) Uani 1 1 d . . .
C04 C 0.9112(2) 0.6375(2) 0.04299(19) 0.0433(6) Uani 1 1 d . . .
C4 C 0.8762(2) 0.54776(18) 0.06421(17) 0.0359(5) Uani 1 1 d . . .
C05 C 1.0771(2) 0.5788(2) 0.16887(19) 0.0428(5) Uani 1 1 d . . .
C5 C 0.9530(2) 0.52322(18) 0.12323(17) 0.0353(5) Uani 1 1 d . . .
P1 P 1.13384(5) 0.22412(4) 0.31195(4) 0.02962(13) Uani 1 1 d . . .
P2 P 0.86257(5) 0.07003(4) 0.16036(4) 0.03095(13) Uani 1 1 d . . .
C11 C 1.07921(19) 0.07085(17) 0.23959(17) 0.0343(5) Uani 1 1 d . . .
H11A H 1.1442 0.0490 0.2270 0.041 Uiso 1 1 calc R . .
H11B H 1.0475 0.0386 0.2798 0.041 Uiso 1 1 calc R . .
C12 C 0.98217(19) 0.02655(18) 0.13658(17) 0.0356(5) Uani 1 1 d . . .
H12A H 0.9509 -0.0560 0.0973 0.043 Uiso 1 1 calc R . .
H12B H 1.0151 0.0562 0.0952 0.043 Uiso 1 1 calc R . .
C111 C 1.22443(18) 0.27399(17) 0.24856(16) 0.0310(4) Uani 1 1 d . . .
C112 C 1.2294(2) 0.37225(19) 0.24884(18) 0.0372(5) Uani 1 1 d . . .
H112 H 1.1842 0.4092 0.2790 0.045 Uiso 1 1 calc R . .
C113 C 1.3004(2) 0.4161(2) 0.20497(19) 0.0415(5) Uani 1 1 d . . .
H113 H 1.3046 0.4839 0.2063 0.050 Uiso 1 1 calc R . .
C114 C 1.3645(2) 0.3626(2) 0.15971(18) 0.0407(5) Uani 1 1 d . . .
H114 H 1.4135 0.3934 0.1304 0.049 Uiso 1 1 calc R . .
C115 C 1.3577(2) 0.2640(2) 0.15686(18) 0.0414(5) Uani 1 1 d . . .
H115 H 1.4009 0.2260 0.1242 0.050 Uiso 1 1 calc R . .
C116 C 1.2882(2) 0.21969(19) 0.20147(18) 0.0384(5) Uani 1 1 d . . .
H116 H 1.2844 0.1519 0.1996 0.046 Uiso 1 1 calc R . .
C121 C 1.24025(19) 0.26983(19) 0.43575(17) 0.0351(5) Uani 1 1 d . . .
C122 C 1.3088(2) 0.3832(2) 0.49967(19) 0.0465(6) Uani 1 1 d . . .
H122 H 1.3027 0.4340 0.4761 0.056 Uiso 1 1 calc R . .
C123 C 1.3861(2) 0.4232(2) 0.5979(2) 0.0565(7) Uani 1 1 d . . .
H123 H 1.4327 0.5011 0.6406 0.068 Uiso 1 1 calc R . .
C124 C 1.3958(3) 0.3516(3) 0.6338(2) 0.0581(7) Uani 1 1 d . . .
H124 H 1.4486 0.3794 0.7011 0.070 Uiso 1 1 calc R . .
C125 C 1.3292(3) 0.2404(3) 0.5719(2) 0.0587(7) Uani 1 1 d . . .
H125 H 1.3358 0.1906 0.5966 0.070 Uiso 1 1 calc R . .
C126 C 1.2515(2) 0.1981(2) 0.4732(2) 0.0482(6) Uani 1 1 d . . .
H126 H 1.2060 0.1199 0.4311 0.058 Uiso 1 1 calc R . .
C211 C 0.78013(19) 0.05532(17) 0.03966(16) 0.0332(5) Uani 1 1 d . . .
C212 C 0.6588(2) -0.00224(19) -0.00547(17) 0.0385(5) Uani 1 1 d . . .
H212 H 0.6177 -0.0411 0.0231 0.046 Uiso 1 1 calc R . .
C213 C 0.5974(2) -0.0032(2) -0.0923(2) 0.0490(6) Uani 1 1 d . . .
H213 H 0.5144 -0.0427 -0.1228 0.059 Uiso 1 1 calc R . .
C214 C 0.6565(3) 0.0532(2) -0.1345(2) 0.0522(6) Uani 1 1 d . . .
H214 H 0.6143 0.0520 -0.1941 0.063 Uiso 1 1 calc R . .
C215 C 0.7764(2) 0.1109(2) -0.0900(2) 0.0472(6) Uani 1 1 d . . .
H215 H 0.8170 0.1497 -0.1190 0.057 Uiso 1 1 calc R . .
C216 C 0.8385(2) 0.11285(19) -0.00294(18) 0.0391(5) Uani 1 1 d . . .
H216 H 0.9213 0.1536 0.0278 0.047 Uiso 1 1 calc R . .
C221 C 0.76457(19) -0.03796(18) 0.17470(16) 0.0352(5) Uani 1 1 d . . .
C222 C 0.7436(2) -0.15005(19) 0.12069(18) 0.0426(5) Uani 1 1 d . . .
H222 H 0.7835 -0.1736 0.0750 0.051 Uiso 1 1 calc R . .
C223 C 0.6638(3) -0.2280(2) 0.1338(2) 0.0557(7) Uani 1 1 d . . .
H223 H 0.6500 -0.3046 0.0974 0.067 Uiso 1 1 calc R . .
C224 C 0.6045(3) -0.1942(2) 0.1997(2) 0.0583(8) Uani 1 1 d . . .
H224 H 0.5503 -0.2477 0.2082 0.070 Uiso 1 1 calc R . .
C225 C 0.6237(3) -0.0846(3) 0.2521(2) 0.0664(8) Uani 1 1 d . . .
H225 H 0.5821 -0.0616 0.2962 0.080 Uiso 1 1 calc R . .
C226 C 0.7052(2) -0.0061(2) 0.2404(2) 0.0544(7) Uani 1 1 d . . .
H226 H 0.7200 0.0706 0.2784 0.065 Uiso 1 1 calc R . .
P3 P 0.93515(5) 0.31773(4) 0.44736(4) 0.03023(13) Uani 1 1 d . . .
C31 C 1.0206(2) 0.46969(17) 0.52640(17) 0.0354(5) Uani 1 1 d . . .
H31A H 1.0116 0.4965 0.5943 0.043 Uiso 1 1 calc R . .
H31B H 1.1049 0.4869 0.5380 0.043 Uiso 1 1 calc R . .
C311 C 0.7885(2) 0.30785(18) 0.44534(18) 0.0367(5) Uani 1 1 d . . .
C312 C 0.7066(2) 0.2825(2) 0.3557(2) 0.0468(6) Uani 1 1 d . . .
H312 H 0.7256 0.2657 0.2955 0.056 Uiso 1 1 calc R . .
C313 C 0.5965(3) 0.2813(3) 0.3528(3) 0.0710(9) Uani 1 1 d . . .
H313 H 0.5400 0.2637 0.2909 0.085 Uiso 1 1 calc R . .
C314 C 0.5696(3) 0.3063(3) 0.4416(3) 0.0852(12) Uani 1 1 d . . .
H314 H 0.4942 0.3050 0.4403 0.102 Uiso 1 1 calc R . .
C315 C 0.6504(3) 0.3323(3) 0.5293(3) 0.0853(12) Uani 1 1 d . . .
H315 H 0.6315 0.3503 0.5897 0.102 Uiso 1 1 calc R . .
C316 C 0.7602(3) 0.3334(3) 0.5334(2) 0.0632(8) Uani 1 1 d . . .
H316 H 0.8160 0.3514 0.5958 0.076 Uiso 1 1 calc R . .
C321 C 0.9813(2) 0.2655(2) 0.53267(19) 0.0460(6) Uani 1 1 d . . .
C322 C 1.0806(2) 0.3258(2) 0.62072(19) 0.0499(6) Uani 1 1 d . . .
H322 H 1.1271 0.4010 0.6415 0.060 Uiso 1 1 calc R . .
C323 C 1.1140(3) 0.2806(3) 0.6791(2) 0.0611(8) Uani 1 1 d . . .
H323 H 1.1822 0.3249 0.7400 0.073 Uiso 1 1 calc R . .
C324 C 1.0523(4) 0.1757(4) 0.6515(4) 0.1223(19) Uani 1 1 d . . .
H324 H 1.0721 0.1460 0.6947 0.147 Uiso 1 1 calc R . .
C325 C 0.9608(6) 0.1113(5) 0.5612(6) 0.242(5) Uani 1 1 d . . .
H325 H 0.9229 0.0334 0.5359 0.291 Uiso 1 1 calc R . .
C326 C 0.9212(4) 0.1588(4) 0.5041(4) 0.169(3) Uani 1 1 d . . .
H326 H 0.8512 0.1146 0.4449 0.203 Uiso 1 1 calc R . .
C1X C 0.2857(13) -0.091(3) 0.3878(18) 0.178(5) Uiso 0.25 1 d PD A -1
H1X1 H 0.2408 -0.1274 0.3140 0.266 Uiso 0.25 1 calc PR A -1
H1X2 H 0.2704 -0.0253 0.4249 0.266 Uiso 0.25 1 calc PR A -1
H1X3 H 0.2620 -0.1434 0.4130 0.266 Uiso 0.25 1 calc PR A -1
C2X C 0.4139(14) -0.056(2) 0.4054(13) 0.163(5) Uiso 0.25 1 d PD A -1
H2X1 H 0.4240 -0.1117 0.3468 0.195 Uiso 0.25 1 calc PR A -1
H2X2 H 0.4433 0.0162 0.4059 0.195 Uiso 0.25 1 calc PR A -1
C3X C 0.4874(13) -0.0421(17) 0.5028(15) 0.148(4) Uiso 0.25 1 d PD A -1
H3X1 H 0.4498 -0.0228 0.5547 0.178 Uiso 0.25 1 calc PR A -1
H3X2 H 0.4942 -0.1132 0.4898 0.178 Uiso 0.25 1 calc PR A -1
C4X C 0.6076(14) 0.049(2) 0.5429(16) 0.163(5) Uiso 0.25 1 d PD A -1
H4X1 H 0.5992 0.1190 0.5548 0.195 Uiso 0.25 1 calc PR A -1
H4X2 H 0.6432 0.0291 0.4895 0.195 Uiso 0.25 1 calc PR A -1
C5X C 0.6894(15) 0.069(2) 0.6404(17) 0.178(5) Uiso 0.25 1 d PD A -1
H5X1 H 0.7686 0.0849 0.6382 0.266 Uiso 0.25 1 calc PR A -1
H5X2 H 0.6626 0.0027 0.6478 0.266 Uiso 0.25 1 calc PR A -1
H5X3 H 0.6905 0.1330 0.6990 0.266 Uiso 0.25 1 calc PR A -1

loop_
_atom_site_aniso_label
_atom_site_aniso_U_11
_atom_site_aniso_U_22
_atom_site_aniso_U_33
_atom_site_aniso_U_23
_atom_site_aniso_U_13
_atom_site_aniso_U_12
Cu1 0.02969(15) 0.02604(14) 0.02984(15) 0.01103(11) 0.01056(11) 0.01140(11)
N1 0.0390(11) 0.0322(10) 0.0349(10) 0.0148(9) 0.0138(8) 0.0143(9)
N2 0.0550(15) 0.0535(14) 0.0870(18) 0.0427(14) 0.0374(14) 0.0199(12)
N3 0.0433(13) 0.0547(14) 0.0756(16) 0.0443(14) 0.0113(12) 0.0121(11)
N4 0.0559(15) 0.0562(15) 0.0807(17) 0.0480(14) 0.0189(13) 0.0139(12)
N5 0.0447(14) 0.0641(16) 0.0622(16) 0.0257(13) 0.0109(12) 0.0159(12)
C1 0.0449(13) 0.0333(11) 0.0329(11) 0.0178(10) 0.0170(10) 0.0175(10)
C01 0.0392(12) 0.0296(11) 0.0332(11) 0.0117(10) 0.0156(10) 0.0146(10)
C02 0.0442(14) 0.0407(13) 0.0513(15) 0.0274(12) 0.0222(12) 0.0193(12)
C2 0.0397(13) 0.0333(11) 0.0383(12) 0.0199(10) 0.0183(10) 0.0146(10)
C03 0.0430(14) 0.0369(13) 0.0533(15) 0.0293(12) 0.0163(12) 0.0112(11)
C3 0.0374(12) 0.0357(12) 0.0387(12) 0.0205(10) 0.0145(10) 0.0139(10)
C04 0.0379(13) 0.0440(14) 0.0481(14) 0.0267(12) 0.0133(11) 0.0121(11)
C4 0.0408(13) 0.0328(11) 0.0370(12) 0.0192(10) 0.0165(10) 0.0141(10)
C05 0.0457(15) 0.0400(13) 0.0413(13) 0.0202(12) 0.0145(12) 0.0164(12)
C5 0.0387(12) 0.0329(11) 0.0339(11) 0.0157(10) 0.0141(10) 0.0146(10)
P1 0.0276(3) 0.0276(3) 0.0315(3) 0.0128(2) 0.0105(2) 0.0114(2)
P2 0.0301(3) 0.0255(3) 0.0299(3) 0.0091(2) 0.0107(2) 0.0087(2)
C11 0.0347(12) 0.0291(11) 0.0392(12) 0.0153(10) 0.0148(10) 0.0145(9)
C12 0.0358(12) 0.0284(11) 0.0358(12) 0.0093(10) 0.0145(10) 0.0127(10)
C111 0.0267(10) 0.0315(11) 0.0307(11) 0.0144(9) 0.0080(9) 0.0098(9)
C112 0.0325(11) 0.0355(12) 0.0438(13) 0.0181(11) 0.0153(10) 0.0154(10)
C113 0.0400(13) 0.0373(12) 0.0516(14) 0.0261(12) 0.0167(11) 0.0152(11)
C114 0.0357(12) 0.0472(14) 0.0400(13) 0.0236(11) 0.0155(10) 0.0137(11)
C115 0.0409(13) 0.0425(13) 0.0433(13) 0.0189(12) 0.0218(11) 0.0190(11)
C116 0.0401(13) 0.0356(12) 0.0452(13) 0.0210(11) 0.0199(11) 0.0184(10)
C121 0.0301(11) 0.0409(12) 0.0339(11) 0.0165(10) 0.0125(9) 0.0166(10)
C122 0.0445(14) 0.0418(14) 0.0417(14) 0.0192(12) 0.0051(11) 0.0118(12)
C123 0.0480(16) 0.0518(16) 0.0441(15) 0.0147(13) 0.0032(12) 0.0090(13)
C124 0.0476(16) 0.077(2) 0.0425(15) 0.0306(16) 0.0068(12) 0.0214(15)
C125 0.0641(19) 0.0635(19) 0.0514(16) 0.0352(16) 0.0098(14) 0.0273(16)
C126 0.0529(16) 0.0443(14) 0.0479(15) 0.0261(13) 0.0129(12) 0.0188(12)
C211 0.0354(12) 0.0279(10) 0.0281(10) 0.0079(9) 0.0107(9) 0.0116(9)
C212 0.0356(12) 0.0349(12) 0.0357(12) 0.0111(10) 0.0114(10) 0.0125(10)
C213 0.0379(13) 0.0509(15) 0.0437(14) 0.0142(12) 0.0073(11) 0.0183(12)
C214 0.0583(17) 0.0585(17) 0.0407(14) 0.0248(13) 0.0119(13) 0.0287(14)
C215 0.0590(17) 0.0443(14) 0.0445(14) 0.0241(12) 0.0235(13) 0.0226(13)
C216 0.0397(13) 0.0338(12) 0.0381(12) 0.0151(10) 0.0146(10) 0.0111(10)
C221 0.0323(11) 0.0315(11) 0.0312(11) 0.0134(10) 0.0062(9) 0.0058(9)
C222 0.0472(14) 0.0338(12) 0.0393(13) 0.0170(11) 0.0097(11) 0.0123(11)
C223 0.0595(17) 0.0346(13) 0.0565(17) 0.0243(13) 0.0044(14) 0.0060(13)
C224 0.0583(18) 0.0480(16) 0.0459(15) 0.0263(14) 0.0071(14) -0.0050(13)
C225 0.067(2) 0.0580(18) 0.0582(18) 0.0235(16) 0.0335(16) 0.0050(16)
C226 0.0577(17) 0.0381(14) 0.0525(16) 0.0152(13) 0.0256(14) 0.0065(13)
P3 0.0305(3) 0.0268(3) 0.0281(3) 0.0097(2) 0.0087(2) 0.0116(2)
C31 0.0332(11) 0.0275(11) 0.0339(11) 0.0082(9) 0.0071(9) 0.0110(9)
C311 0.0313(11) 0.0286(11) 0.0401(12) 0.0096(10) 0.0153(10) 0.0083(9)
C312 0.0353(13) 0.0447(14) 0.0537(15) 0.0199(13) 0.0119(11) 0.0169(11)
C313 0.0381(16) 0.0600(19) 0.091(2) 0.0223(18) 0.0090(16) 0.0215(15)
C314 0.0388(17) 0.064(2) 0.120(3) 0.015(2) 0.037(2) 0.0181(16)
C315 0.054(2) 0.080(2) 0.078(2) 0.0017(19) 0.0425(19) 0.0118(18)
C316 0.0464(16) 0.0667(19) 0.0484(16) 0.0107(15) 0.0238(14) 0.0083(15)
C321 0.0516(15) 0.0431(14) 0.0396(13) 0.0236(12) 0.0088(12) 0.0152(12)
C322 0.0561(16) 0.0565(16) 0.0397(14) 0.0227(13) 0.0141(12) 0.0302(14)
C323 0.0665(19) 0.085(2) 0.0429(15) 0.0319(16) 0.0194(14) 0.0450(18)
C324 0.110(3) 0.127(4) 0.127(4) 0.105(4) -0.011(3) 0.017(3)
C325 0.180(6) 0.156(5) 0.262(8) 0.181(6) -0.126(6) -0.077(4)
C326 0.144(4) 0.097(3) 0.168(5) 0.108(4) -0.084(4) -0.050(3)

loop_
_atom_type_symbol
_atom_type_description
_atom_type_scat_dispersion_real
_atom_type_scat_dispersion_imag
_atom_type_scat_source
C C 0.0033 0.0016 'International Tables Vol C Tables 4.2.6.8 and 6.1.1.4'
H H 0.0000 0.0000 'International Tables Vol C Tables 4.2.6.8 and 6.1.1.4'
N N 0.0061 0.0033 'International Tables Vol C Tables 4.2.6.8 and 6.1.1.4'
P P 0.1023 0.0942 'International Tables Vol C Tables 4.2.6.8 and 6.1.1.4'
Cu Cu 0.3201 1.2651 'International Tables Vol C Tables 4.2.6.8 and 6.1.1.4'

loop_
_geom_angle_atom_site_label_1
_geom_angle_atom_site_label_2
_geom_angle_atom_site_label_3
_geom_angle
_geom_angle_site_symmetry_1
N1 Cu1 P3 109.54(5) .
N1 Cu1 P1 113.44(6) .
P3 Cu1 P1 112.65(2) .
N1 Cu1 P2 102.69(6) .
P3 Cu1 P2 127.00(2) .
P1 Cu1 P2 90.28(2) .
C01 N1 Cu1 170.04(19) .
C2 C1 C01 124.5(2) .
C2 C1 C5 108.39(19) .
C01 C1 C5 127.1(2) .
N1 C01 C1 176.1(2) .
N2 C02 C2 176.9(3) .
C3 C2 C1 107.99(19) .
C3 C2 C02 127.4(2) .
C1 C2 C02 124.6(2) .
N3 C03 C3 179.3(2) .
C2 C3 C4 107.9(2) .
C2 C3 C03 125.1(2) .
C4 C3 C03 127.05(19) .
N4 C04 C4 179.4(3) .
C3 C4 C5 108.82(18) .
C3 C4 C04 125.9(2) .
C5 C4 C04 125.2(2) .
N5 C05 C5 179.0(3) .
C4 C5 C1 106.9(2) .
C4 C5 C05 127.3(2) .
C1 C5 C05 125.8(2) .
C121 P1 C111 103.11(10) .
C121 P1 C11 106.44(10) .
C111 P1 C11 105.22(10) .
C121 P1 Cu1 122.29(7) .
C111 P1 Cu1 116.78(7) .
C11 P1 Cu1 101.44(7) .
C221 P2 C211 105.10(10) .
C221 P2 C12 105.43(10) .
C211 P2 C12 105.61(10) .
C221 P2 Cu1 120.17(7) .
C211 P2 Cu1 116.56(7) .
C12 P2 Cu1 102.50(7) .
C12 C11 P1 108.78(14) .
C12 C11 H11A 109.9 .
P1 C11 H11A 109.9 .
C12 C11 H11B 109.9 .
P1 C11 H11B 109.9 .
H11A C11 H11B 108.3 .
C11 C12 P2 109.79(15) .
C11 C12 H12A 109.7 .
P2 C12 H12A 109.7 .
C11 C12 H12B 109.7 .
P2 C12 H12B 109.7 .
H12A C12 H12B 108.2 .
C116 C111 C112 119.10(19) .
C116 C111 P1 123.31(16) .
C112 C111 P1 117.59(16) .
C113 C112 C111 120.0(2) .
C113 C112 H112 120.0 .
C111 C112 H112 120.0 .
C114 C113 C112 120.5(2) .
C114 C113 H113 119.7 .
C112 C113 H113 119.7 .
C115 C114 C113 119.8(2) .
C115 C114 H114 120.1 .
C113 C114 H114 120.1 .
C114 C115 C116 120.3(2) .
C114 C115 H115 119.8 .
C116 C115 H115 119.8 .
C111 C116 C115 120.2(2) .
C111 C116 H116 119.9 .
C115 C116 H116 119.9 .
C126 C121 C122 118.0(2) .
C126 C121 P1 123.52(19) .
C122 C121 P1 118.36(17) .
C121 C122 C123 120.6(2) .
C121 C122 H122 119.7 .
C123 C122 H122 119.7 .
C124 C123 C122 120.7(3) .
C124 C123 H123 119.7 .
C122 C123 H123 119.7 .
C125 C124 C123 119.2(3) .
C125 C124 H124 120.4 .
C123 C124 H124 120.4 .
C124 C125 C126 121.3(2) .
C124 C125 H125 119.3 .
C126 C125 H125 119.3 .
C121 C126 C125 120.2(3) .
C121 C126 H126 119.9 .
C125 C126 H126 119.9 .
C212 C211 C216 118.9(2) .
C212 C211 P2 121.69(17) .
C216 C211 P2 119.11(17) .
C213 C212 C211 120.3(2) .
C213 C212 H212 119.9 .
C211 C212 H212 119.9 .
C214 C213 C212 120.3(2) .
C214 C213 H213 119.9 .
C212 C213 H213 119.9 .
C213 C214 C215 119.9(2) .
C213 C214 H214 120.1 .
C215 C214 H214 120.1 .
C214 C215 C216 120.3(2) .
C214 C215 H215 119.9 .
C216 C215 H215 119.9 .
C215 C216 C211 120.4(2) .
C215 C216 H216 119.8 .
C211 C216 H216 119.8 .
C226 C221 C222 118.9(2) .
C226 C221 P2 117.47(18) .
C222 C221 P2 123.54(18) .
C221 C222 C223 119.8(2) .
C221 C222 H222 120.1 .
C223 C222 H222 120.1 .
C224 C223 C222 120.3(3) .
C224 C223 H223 119.8 .
C222 C223 H223 119.8 .
C225 C224 C223 120.2(2) .
C225 C224 H224 119.9 .
C223 C224 H224 119.9 .
C224 C225 C226 119.5(3) .
C224 C225 H225 120.2 .
C226 C225 H225 120.2 .
C221 C226 C225 121.2(3) .
C221 C226 H226 119.4 .
C225 C226 H226 119.4 .
C311 P3 C321 104.67(11) .
C311 P3 C31 100.80(10) .
C321 P3 C31 103.35(11) .
C311 P3 Cu1 118.49(8) .
C321 P3 Cu1 115.79(9) .
C31 P3 Cu1 111.71(8) .
C31 C31 P3 110.9(2) 2_766
C31 C31 H31A 109.5 2_766
P3 C31 H31A 109.5 .
C31 C31 H31B 109.5 2_766
P3 C31 H31B 109.5 .
H31A C31 H31B 108.0 .
C312 C311 C316 119.3(2) .
C312 C311 P3 118.63(18) .
C316 C311 P3 121.9(2) .
C311 C312 C313 120.4(3) .
C311 C312 H312 119.8 .
C313 C312 H312 119.8 .
C312 C313 C314 119.3(3) .
C312 C313 H313 120.3 .
C314 C313 H313 120.3 .
C315 C314 C313 120.0(3) .
C315 C314 H314 120.0 .
C313 C314 H314 120.0 .
C314 C315 C316 121.4(3) .
C314 C315 H315 119.3 .
C316 C315 H315 119.3 .
C315 C316 C311 119.5(3) .
C315 C316 H316 120.3 .
C311 C316 H316 120.3 .
C326 C321 C322 116.9(3) .
C326 C321 P3 118.3(2) .
C322 C321 P3 124.5(2) .
C323 C322 C321 122.0(3) .
C323 C322 H322 119.0 .
C321 C322 H322 119.0 .
C324 C323 C322 120.5(3) .
C324 C323 H323 119.8 .
C322 C323 H323 119.8 .
C323 C324 C325 119.2(3) .
C323 C324 H324 120.4 .
C325 C324 H324 120.4 .
C324 C325 C326 120.4(5) .
C324 C325 H325 119.8 .
C326 C325 H325 119.8 .
C321 C326 C325 120.4(4) .
C321 C326 H326 119.8 .
C325 C326 H326 119.8 .
C2X C1X H1X1 109.5 .
C2X C1X H1X2 109.5 .
H1X1 C1X H1X2 109.5 .
C2X C1X H1X3 109.5 .
H1X1 C1X H1X3 109.5 .
H1X2 C1X H1X3 109.5 .
C3X C2X C1X 114.8(10) .
C3X C2X H2X1 108.6 .
C1X C2X H2X1 108.6 .
C3X C2X H2X2 108.6 .
C1X C2X H2X2 108.6 .
H2X1 C2X H2X2 107.6 .
C4X C3X C2X 109.6(9) .
C4X C3X H3X1 109.7 .
C2X C3X H3X1 109.7 .
C4X C3X H3X2 109.7 .
C2X C3X H3X2 109.7 .
H3X1 C3X H3X2 108.2 .
C3X C4X C5X 114.3(10) .
C3X C4X H4X1 108.7 .
C5X C4X H4X1 108.7 .
C3X C4X H4X2 108.7 .
C5X C4X H4X2 108.7 .
H4X1 C4X H4X2 107.6 .
C4X C5X H5X1 109.5 .
C4X C5X H5X2 109.5 .
H5X1 C5X H5X2 109.5 .
C4X C5X H5X3 109.5 .
H5X1 C5X H5X3 109.5 .
H5X2 C5X H5X3 109.5 .

loop_
_geom_bond_atom_site_label_1
_geom_bond_atom_site_label_2
_geom_bond_distance
_geom_bond_site_symmetry_2
Cu1 N1 1.9948(18) .
Cu1 P3 2.2500(6) .
Cu1 P1 2.2777(6) .
Cu1 P2 2.2865(6) .
N1 C01 1.140(3) .
N2 C02 1.138(3) .
N3 C03 1.154(3) .
N4 C04 1.141(3) .
N5 C05 1.137(3) .
C1 C2 1.411(3) .
C1 C01 1.418(3) .
C1 C5 1.415(3) .
C02 C2 1.434(3) .
C2 C3 1.403(3) .
C03 C3 1.413(3) .
C3 C4 1.406(3) .
C04 C4 1.428(3) .
C4 C5 1.410(3) .
C05 C5 1.417(3) .
P1 C121 1.814(2) .
P1 C111 1.823(2) .
P1 C11 1.842(2) .
P2 C221 1.818(2) .
P2 C211 1.822(2) .
P2 C12 1.846(2) .
C11 C12 1.537(3) .
C11 H11A 0.9900 .
C11 H11B 0.9900 .
C12 H12A 0.9900 .
C12 H12B 0.9900 .
C111 C116 1.383(3) .
C111 C112 1.393(3) .
C112 C113 1.388(3) .
C112 H112 0.9500 .
C113 C114 1.371(3) .
C113 H113 0.9500 .
C114 C115 1.376(3) .
C114 H114 0.9500 .
C115 C116 1.388(3) .
C115 H115 0.9500 .
C116 H116 0.9500 .
C121 C126 1.393(3) .
C121 C122 1.387(3) .
C122 C123 1.389(4) .
C122 H122 0.9500 .
C123 C124 1.370(4) .
C123 H123 0.9500 .
C124 C125 1.359(4) .
C124 H124 0.9500 .
C125 C126 1.389(4) .
C125 H125 0.9500 .
C126 H126 0.9500 .
C211 C212 1.389(3) .
C211 C216 1.394(3) .
C212 C213 1.389(3) .
C212 H212 0.9500 .
C213 C214 1.383(4) .
C213 H213 0.9500 .
C214 C215 1.373(4) .
C214 H214 0.9500 .
C215 C216 1.388(3) .
C215 H215 0.9500 .
C216 H216 0.9500 .
C221 C226 1.381(3) .
C221 C222 1.389(3) .
C222 C223 1.396(3) .
C222 H222 0.9500 .
C223 C224 1.388(4) .
C223 H223 0.9500 .
C224 C225 1.361(4) .
C224 H224 0.9500 .
C225 C226 1.399(4) .
C225 H225 0.9500 .
C226 H226 0.9500 .
P3 C311 1.823(2) .
P3 C321 1.828(2) .
P3 C31 1.840(2) .
C31 C31 1.530(4) 2_766
C31 H31A 0.9900 .
C31 H31B 0.9900 .
C311 C312 1.377(3) .
C311 C316 1.391(4) .
C312 C313 1.387(4) .
C312 H312 0.9500 .
C313 C314 1.392(5) .
C313 H313 0.9500 .
C314 C315 1.345(5) .
C314 H314 0.9500 .
C315 C316 1.381(4) .
C315 H315 0.9500 .
C316 H316 0.9500 .
C321 C326 1.336(4) .
C321 C322 1.379(4) .
C322 C323 1.369(4) .
C322 H322 0.9500 .
C323 C324 1.321(5) .
C323 H323 0.9500 .
C324 C325 1.348(6) .
C324 H324 0.9500 .
C325 C326 1.407(5) .
C325 H325 0.9500 .
C326 H326 0.9500 .
C1X C2X 1.494(10) .
C1X H1X1 0.9800 .
C1X H1X2 0.9800 .
C1X H1X3 0.9800 .
C2X C3X 1.491(10) .
C2X H2X1 0.9900 .
C2X H2X2 0.9900 .
C3X C4X 1.505(10) .
C3X H3X1 0.9900 .
C3X H3X2 0.9900 .
C4X C5X 1.494(10) .
C4X H4X1 0.9900 .
C4X H4X2 0.9900 .
C5X H5X1 0.9800 .
C5X H5X2 0.9800 .
C5X H5X3 0.9800 .
